data_4108066
loop_
_publ_author_name
'Thomas Schaub'
'Peter Fischer'
'Andreas Steffen'
'Thomas Braun'
'Udo Radius'
'Andreas Mix'

_publ_contact_author_address
;
Institut fuer Anorganische Chemie
University of Karlsruhe
Engesserstr. 15
76131 Karlsruhe
GERMANY
;
_publ_contact_author_email radius@aoc1.uni-karlsruhe.de
_publ_contact_author_fax 'Int + 721 608 8440'
_publ_contact_author_name 'Dr. Udo Radius'
_publ_contact_author_phone 'Int + 721 608 8097'
_publ_section_title
;
 C-F Activation of Fluorinated Arenes using NHC-Stabilized Nickel(0)
 Complexes: Selectivity and Mechanistic Investigations
;
_journal_name_full 'Journal of the American Chemical Society'
_journal_page_first 9304
_journal_page_last 9317
_journal_paper_doi 10.1021/ja074640e
_journal_volume 130
_journal_year 2008
_chemical_formula_moiety 'C35 H40 F8 N4 Ni'
_chemical_formula_sum 'C35 H40 F8 N4 Ni'
_chemical_formula_weight 727.42
_chemical_name_systematic
; 
(iPr2Im)2(h2-C10F8)Ni(0)
;
_space_group_IT_number 15
_symmetry_cell_setting monoclinic
_symmetry_space_group_name_Hall '-C 2yc'
_symmetry_space_group_name_H-M 'C 1 2/c 1'
_atom_sites_solution_hydrogens geom
_atom_sites_solution_primary direct
_atom_sites_solution_secondary difmap
_audit_creation_method SHELXL-97
_cell_angle_alpha 90.00
_cell_angle_beta 118.334(9)
_cell_angle_gamma 90.00
_cell_formula_units_Z 8
_cell_length_a 26.010(4)
_cell_length_b 17.3830(18)
_cell_length_c 17.619(2)
_cell_measurement_reflns_used 54
_cell_measurement_temperature 95(2)
_cell_measurement_theta_max 16.019
_cell_measurement_theta_min 3.672
_cell_volume 7011.7(16)
_computing_cell_refinement 'Dirax/lsq (Duisenberg & Schreurs, 1989-2000)'
_computing_data_collection KappaCCD
_computing_data_reduction 'EVALCCD (Duisenberg,1998,Thesis.Utrecht University.'
_computing_molecular_graphics 'SHELXTL-PLUS (1990)'
_computing_publication_material 'SHELXL-97 (Sheldrick, 1997)'
_computing_structure_refinement 'SHELXL-97 (Sheldrick, 1997)'
_computing_structure_solution 'SHELXS-97 (Sheldrick, 1990)'
_diffrn_ambient_temperature 95(2)
_diffrn_measured_fraction_theta_full 0.997
_diffrn_measured_fraction_theta_max 0.997
_diffrn_measurement_device_type KappaCCD
_diffrn_measurement_method CCD
_diffrn_radiation_monochromator graphite
_diffrn_radiation_source 'fine-focus sealed tube'
_diffrn_radiation_type MoK\a
_diffrn_radiation_wavelength 0.71073
_diffrn_reflns_av_R_equivalents 0.0714
_diffrn_reflns_av_sigmaI/netI 0.0461
_diffrn_reflns_limit_h_max 33
_diffrn_reflns_limit_h_min -33
_diffrn_reflns_limit_k_max 22
_diffrn_reflns_limit_k_min -22
_diffrn_reflns_limit_l_max 22
_diffrn_reflns_limit_l_min -22
_diffrn_reflns_number 58121
_diffrn_reflns_theta_full 27.50
_diffrn_reflns_theta_max 27.50
_diffrn_reflns_theta_min 3.27
_exptl_absorpt_coefficient_mu 0.626
_exptl_absorpt_correction_T_max 1
_exptl_absorpt_correction_T_min 0.796786
_exptl_absorpt_correction_type multi-scan
_exptl_absorpt_process_details 'sadabs bruker nonius ccd v2.10'
_exptl_crystal_colour yellow
_exptl_crystal_density_diffrn 1.378
_exptl_crystal_description block
_exptl_crystal_F_000 3024
_exptl_crystal_size_max 0.26
_exptl_crystal_size_mid 0.24
_exptl_crystal_size_min 0.06
_refine_diff_density_max 0.318
_refine_diff_density_min -0.297
_refine_diff_density_rms 0.065
_refine_ls_extinction_method none
_refine_ls_goodness_of_fit_ref 1.052
_refine_ls_hydrogen_treatment constr
_refine_ls_matrix_type full
_refine_ls_number_parameters 442
_refine_ls_number_reflns 8032
_refine_ls_number_restraints 0
_refine_ls_restrained_S_all 1.052
_refine_ls_R_factor_all 0.0709
_refine_ls_R_factor_gt 0.0394
_refine_ls_shift/su_max 0.005
_refine_ls_shift/su_mean 0.000
_refine_ls_structure_factor_coef Fsqd
_refine_ls_weighting_details 'calc w=1/[\s^2^(Fo^2^)+(0.0153P)^2^+13.1034P] where P=(Fo^2^+2Fc^2^)/3'
_refine_ls_weighting_scheme calc
_refine_ls_wR_factor_gt 0.0655
_refine_ls_wR_factor_ref 0.0747
_reflns_number_gt 5915
_reflns_number_total 8032
_reflns_threshold_expression >2sigma(I)
_cod_data_source_file ja074640e-file003_1.cif
_cod_data_source_block compound14
_cod_original_cell_volume 7011.7(15)
_cod_original_sg_symbol_H-M 'C 2/c'
_cod_database_code 4108066

loop_
_symmetry_equiv_pos_as_xyz
'x, y, z'
'-x, y, -z+1/2'
'x+1/2, y+1/2, z'
'-x+1/2, y+1/2, -z+1/2'
'-x, -y, -z'
'x, -y, z-1/2'
'-x+1/2, -y+1/2, -z'
'x+1/2, -y+1/2, z-1/2'

loop_
_atom_site_label
_atom_site_type_symbol
_atom_site_fract_x
_atom_site_fract_y
_atom_site_fract_z
_atom_site_U_iso_or_equiv
_atom_site_adp_type
_atom_site_occupancy
_atom_site_symmetry_multiplicity
_atom_site_calc_flag
_atom_site_refinement_flags
Ni1 Ni 0.194931(10) 0.113049(14) 0.168661(16) 0.01233(6) Uani 1 1 d .
F1 F 0.16825(5) 0.26795(7) 0.15931(8) 0.0241(3) Uani 1 1 d .
F2 F 0.15888(5) 0.18820(8) 0.28583(8) 0.0297(3) Uani 1 1 d .
F3 F 0.10093(6) 0.04492(8) 0.24395(8) 0.0364(3) Uani 1 1 d .
F4 F 0.00879(5) 0.03569(8) 0.08691(9) 0.0328(3) Uani 1 1 d .
F5 F -0.05772(5) 0.10011(7) -0.06161(8) 0.0305(3) Uani 1 1 d .
F6 F -0.06988(5) 0.20266(8) -0.18306(8) 0.0304(3) Uani 1 1 d .
F7 F 0.01368(5) 0.31185(8) -0.14969(8) 0.0307(3) Uani 1 1 d .
F8 F 0.11215(5) 0.31474(7) 0.00145(8) 0.0247(3) Uani 1 1 d .
N1 N 0.26589(7) -0.02245(9) 0.26456(10) 0.0156(3) Uani 1 1 d .
N2 N 0.29510(7) 0.07911(9) 0.34368(10) 0.0160(3) Uani 1 1 d .
N3 N 0.19052(7) 0.05553(9) 0.00408(10) 0.0156(3) Uani 1 1 d .
N4 N 0.27009(7) 0.11651(10) 0.08437(10) 0.0161(3) Uani 1 1 d .
C1 C 0.25372(8) 0.05426(11) 0.26383(12) 0.0138(4) Uani 1 1 d .
C2 C 0.31315(9) -0.04470(12) 0.34245(13) 0.0201(4) Uani 1 1 d .
H2 H 0.3293 -0.0949 0.3576 0.024 Uiso 1 1 calc R
C3 C 0.33152(9) 0.01881(12) 0.39192(13) 0.0199(4) Uani 1 1 d .
H3 H 0.3632 0.0220 0.4488 0.024 Uiso 1 1 calc R
C4 C 0.29986(9) 0.15836(12) 0.37724(13) 0.0190(4) Uani 1 1 d .
H4 H 0.2720 0.1920 0.3293 0.023 Uiso 1 1 calc R
C5 C 0.36192(9) 0.18881(13) 0.40796(14) 0.0261(5) Uani 1 1 d .
H5A H 0.3900 0.1547 0.4527 0.039 Uiso 1 1 calc R
H5B H 0.3652 0.2407 0.4316 0.039 Uiso 1 1 calc R
H5C H 0.3702 0.1905 0.3592 0.039 Uiso 1 1 calc R
C6 C 0.28310(10) 0.15941(13) 0.44975(14) 0.0252(5) Uani 1 1 d .
H6A H 0.2431 0.1401 0.4277 0.038 Uiso 1 1 calc R
H6B H 0.2854 0.2122 0.4706 0.038 Uiso 1 1 calc R
H6C H 0.3100 0.1266 0.4972 0.038 Uiso 1 1 calc R
C7 C 0.23095(9) -0.07564(12) 0.19305(13) 0.0190(4) Uani 1 1 d .
H7 H 0.2000 -0.0448 0.1452 0.023 Uiso 1 1 calc R
C8 C 0.26939(10) -0.11263(14) 0.15883(14) 0.0280(5) Uani 1 1 d .
H8A H 0.2862 -0.0724 0.1383 0.042 Uiso 1 1 calc R
H8B H 0.2457 -0.1474 0.1111 0.042 Uiso 1 1 calc R
H8C H 0.3009 -0.1418 0.2052 0.042 Uiso 1 1 calc R
C9 C 0.20060(10) -0.13442(12) 0.22262(15) 0.0269(5) Uani 1 1 d .
H9A H 0.2300 -0.1671 0.2677 0.040 Uiso 1 1 calc R
H9B H 0.1745 -0.1664 0.1736 0.040 Uiso 1 1 calc R
H9C H 0.1778 -0.1075 0.2456 0.040 Uiso 1 1 calc R
C10 C 0.21811(8) 0.09569(11) 0.08034(12) 0.0144(4) Uani 1 1 d .
C11 C 0.22481(9) 0.05147(12) -0.03690(13) 0.0193(4) Uani 1 1 d .
H11 H 0.2150 0.0265 -0.0900 0.023 Uiso 1 1 calc R
C12 C 0.27480(9) 0.08993(12) 0.01330(13) 0.0212(5) Uani 1 1 d .
H12 H 0.3068 0.0974 0.0023 0.025 Uiso 1 1 calc R
C13 C 0.13011(8) 0.02492(12) -0.03322(13) 0.0175(4) Uani 1 1 d .
H13 H 0.1161 0.0321 0.0103 0.021 Uiso 1 1 calc R
C14 C 0.08993(9) 0.07112(12) -0.11382(13) 0.0210(4) Uani 1 1 d .
H14A H 0.0919 0.1257 -0.0989 0.031 Uiso 1 1 calc R
H14B H 0.0497 0.0529 -0.1363 0.031 Uiso 1 1 calc R
H14C H 0.1025 0.0643 -0.1578 0.031 Uiso 1 1 calc R
C15 C 0.12881(9) -0.06167(12) -0.05219(14) 0.0226(5) Uani 1 1 d .
H15A H 0.1425 -0.0701 -0.0947 0.034 Uiso 1 1 calc R
H15B H 0.0888 -0.0809 -0.0752 0.034 Uiso 1 1 calc R
H15C H 0.1544 -0.0891 0.0012 0.034 Uiso 1 1 calc R
C16 C 0.31471(8) 0.16356(12) 0.15474(13) 0.0183(4) Uani 1 1 d .
H16 H 0.3008 0.1729 0.1980 0.022 Uiso 1 1 calc R
C17 C 0.32069(11) 0.24178(13) 0.11973(15) 0.0281(5) Uani 1 1 d .
H17A H 0.3333 0.2342 0.0759 0.042 Uiso 1 1 calc R
H17B H 0.3497 0.2730 0.1670 0.042 Uiso 1 1 calc R
H17C H 0.2829 0.2683 0.0939 0.042 Uiso 1 1 calc R
C18 C 0.37235(9) 0.11964(14) 0.19991(16) 0.0328(5) Uani 1 1 d .
H18A H 0.3663 0.0713 0.2231 0.049 Uiso 1 1 calc R
H18B H 0.4013 0.1509 0.2471 0.049 Uiso 1 1 calc R
H18C H 0.3865 0.1085 0.1585 0.049 Uiso 1 1 calc R
C19 C 0.13802(8) 0.19734(11) 0.13385(13) 0.0172(4) Uani 1 1 d .
C20 C 0.14299(9) 0.15124(12) 0.20635(12) 0.0190(4) Uani 1 1 d .
C21 C 0.09573(9) 0.09670(12) 0.18277(14) 0.0226(5) Uani 1 1 d .
C22 C 0.04848(9) 0.09321(12) 0.10458(14) 0.0221(5) Uani 1 1 d .
C23 C 0.03824(8) 0.14763(12) 0.03624(13) 0.0170(4) Uani 1 1 d .
C24 C -0.01306(8) 0.14978(12) -0.04341(14) 0.0208(4) Uani 1 1 d .
C25 C -0.02087(8) 0.20346(12) -0.10580(13) 0.0211(4) Uani 1 1 d .
C26 C 0.02177(9) 0.25853(12) -0.08897(13) 0.0206(4) Uani 1 1 d .
C27 C 0.07220(8) 0.25871(11) -0.01087(13) 0.0178(4) Uani 1 1 d .
C28 C 0.08345(8) 0.20298(11) 0.05310(13) 0.0154(4) Uani 1 1 d .
C29 C -0.00008(11) 0.33456(16) 0.12044(17) 0.0390(6) Uani 1 1 d .
H29 H 0.0117 0.2835 0.1172 0.047 Uiso 1 1 calc R
C30 C 0.02856(12) 0.39592(18) 0.10647(19) 0.0478(7) Uani 1 1 d .
H30 H 0.0598 0.3864 0.0941 0.057 Uiso 1 1 calc R
C31 C 0.01198(12) 0.47068(17) 0.11048(17) 0.0426(7) Uani 1 1 d .
H31 H 0.0313 0.5126 0.1003 0.051 Uiso 1 1 calc R
C32 C -0.03277(12) 0.48366(16) 0.12930(17) 0.0395(6) Uani 1 1 d .
H32 H -0.0440 0.5350 0.1328 0.047 Uiso 1 1 calc R
C33 C -0.06200(10) 0.42241(16) 0.14341(15) 0.0338(6) Uani 1 1 d .
H33 H -0.0931 0.4325 0.1560 0.041 Uiso 1 1 calc R
C34 C -0.04586(10) 0.34643(15) 0.13917(14) 0.0306(5) Uani 1 1 d .
C35 C -0.07708(12) 0.27970(17) 0.15367(18) 0.0491(8) Uani 1 1 d .
H35A H -0.1032 0.2557 0.0982 0.074 Uiso 1 1 calc R
H35B H -0.1000 0.2982 0.1809 0.074 Uiso 1 1 calc R
H35C H -0.0484 0.2418 0.1913 0.074 Uiso 1 1 calc R

loop_
_atom_site_aniso_label
_atom_site_aniso_U_11
_atom_site_aniso_U_22
_atom_site_aniso_U_33
_atom_site_aniso_U_23
_atom_site_aniso_U_13
_atom_site_aniso_U_12
Ni1 0.01288(11) 0.01274(12) 0.01098(11) -0.00015(11) 0.00534(9) 0.00102(11)
F1 0.0224(6) 0.0139(6) 0.0276(7) -0.0045(5) 0.0049(5) -0.0031(5)
F2 0.0297(7) 0.0429(8) 0.0159(6) -0.0080(6) 0.0104(5) 0.0069(6)
F3 0.0348(7) 0.0483(9) 0.0274(7) 0.0193(7) 0.0159(6) -0.0001(7)
F4 0.0255(7) 0.0319(8) 0.0377(8) 0.0110(6) 0.0122(6) -0.0093(6)
F5 0.0174(6) 0.0309(8) 0.0343(7) 0.0041(6) 0.0051(5) -0.0081(5)
F6 0.0196(6) 0.0366(8) 0.0229(7) 0.0061(6) 0.0001(5) 0.0024(6)
F7 0.0287(7) 0.0308(7) 0.0282(7) 0.0165(6) 0.0098(6) 0.0042(6)
F8 0.0219(6) 0.0198(6) 0.0314(7) 0.0041(5) 0.0119(6) -0.0048(5)
N1 0.0172(8) 0.0133(8) 0.0150(8) 0.0011(7) 0.0065(7) 0.0004(7)
N2 0.0176(8) 0.0138(8) 0.0140(8) 0.0012(7) 0.0055(7) -0.0006(7)
N3 0.0171(8) 0.0158(8) 0.0148(8) -0.0021(7) 0.0084(7) -0.0016(7)
N4 0.0156(7) 0.0172(8) 0.0165(8) -0.0023(7) 0.0085(7) -0.0019(7)
C1 0.0139(9) 0.0145(10) 0.0139(10) 0.0011(8) 0.0073(8) -0.0004(8)
C2 0.0193(10) 0.0169(10) 0.0191(11) 0.0057(9) 0.0051(9) 0.0046(8)
C3 0.0187(10) 0.0208(11) 0.0144(10) 0.0046(9) 0.0032(8) 0.0016(8)
C4 0.0239(11) 0.0138(10) 0.0150(10) -0.0002(8) 0.0058(9) -0.0009(8)
C5 0.0283(12) 0.0231(12) 0.0201(11) 0.0013(9) 0.0059(10) -0.0069(9)
C6 0.0299(12) 0.0252(12) 0.0191(11) -0.0037(9) 0.0105(10) -0.0009(10)
C7 0.0203(10) 0.0151(10) 0.0156(10) -0.0014(8) 0.0036(8) 0.0009(8)
C8 0.0357(12) 0.0253(12) 0.0236(11) -0.0025(10) 0.0145(10) 0.0043(11)
C9 0.0244(11) 0.0201(11) 0.0326(13) -0.0014(9) 0.0106(10) -0.0049(9)
C10 0.0153(9) 0.0126(10) 0.0131(9) 0.0010(7) 0.0048(8) 0.0008(7)
C11 0.0238(10) 0.0198(11) 0.0184(10) -0.0038(9) 0.0135(9) -0.0025(9)
C12 0.0240(10) 0.0235(11) 0.0228(11) -0.0038(9) 0.0166(9) -0.0017(9)
C13 0.0170(9) 0.0184(10) 0.0173(10) -0.0036(8) 0.0082(8) -0.0030(8)
C14 0.0203(10) 0.0205(11) 0.0194(11) -0.0028(9) 0.0071(9) -0.0012(9)
C15 0.0254(11) 0.0173(11) 0.0217(11) -0.0017(9) 0.0085(9) -0.0031(9)
C16 0.0174(10) 0.0189(10) 0.0182(10) -0.0052(8) 0.0081(8) -0.0044(8)
C17 0.0378(13) 0.0227(12) 0.0248(12) -0.0063(10) 0.0157(10) -0.0092(10)
C18 0.0197(10) 0.0326(13) 0.0355(13) -0.0068(11) 0.0044(10) 0.0008(10)
C19 0.0169(9) 0.0138(10) 0.0203(10) -0.0019(8) 0.0085(8) -0.0010(8)
C20 0.0189(10) 0.0249(11) 0.0130(10) -0.0040(9) 0.0074(8) 0.0024(9)
C21 0.0237(10) 0.0269(12) 0.0212(11) 0.0082(9) 0.0140(9) 0.0035(9)
C22 0.0194(10) 0.0228(11) 0.0271(12) 0.0030(9) 0.0135(9) -0.0030(8)
C23 0.0154(9) 0.0177(10) 0.0185(10) 0.0008(8) 0.0085(8) 0.0007(8)
C24 0.0144(9) 0.0209(11) 0.0261(11) -0.0014(9) 0.0086(9) -0.0023(8)
C25 0.0141(9) 0.0262(12) 0.0173(10) 0.0010(9) 0.0029(8) 0.0046(9)
C26 0.0212(10) 0.0196(11) 0.0212(11) 0.0076(9) 0.0102(9) 0.0055(9)
C27 0.0152(9) 0.0145(10) 0.0256(11) -0.0008(8) 0.0112(9) -0.0016(8)
C28 0.0144(9) 0.0156(10) 0.0179(10) -0.0015(8) 0.0092(8) 0.0025(8)
C29 0.0316(13) 0.0385(15) 0.0424(15) -0.0128(12) 0.0139(12) 0.0020(12)
C30 0.0396(15) 0.060(2) 0.0557(18) -0.0214(16) 0.0322(14) -0.0131(14)
C31 0.0470(16) 0.0455(17) 0.0406(16) -0.0085(13) 0.0250(13) -0.0159(13)
C32 0.0435(15) 0.0323(14) 0.0380(15) -0.0012(12) 0.0156(13) 0.0043(12)
C33 0.0248(12) 0.0486(16) 0.0277(13) -0.0037(11) 0.0121(10) 0.0037(11)
C34 0.0259(12) 0.0380(14) 0.0193(11) -0.0010(10) 0.0038(9) -0.0068(10)
C35 0.0469(16) 0.0528(18) 0.0328(15) 0.0049(13) 0.0069(13) -0.0183(14)

loop_
_atom_type_symbol
_atom_type_description
_atom_type_scat_dispersion_real
_atom_type_scat_dispersion_imag
_atom_type_scat_source
C C 0.0033 0.0016 'International Tables Vol C Tables 4.2.6.8 and 6.1.1.4'
H H 0.0000 0.0000 'International Tables Vol C Tables 4.2.6.8 and 6.1.1.4'
F F 0.0171 0.0103 'International Tables Vol C Tables 4.2.6.8 and 6.1.1.4'
N N 0.0061 0.0033 'International Tables Vol C Tables 4.2.6.8 and 6.1.1.4'
Ni Ni 0.3393 1.1124 'International Tables Vol C Tables 4.2.6.8 and 6.1.1.4'

loop_
_geom_angle_atom_site_label_1
_geom_angle_atom_site_label_2
_geom_angle_atom_site_label_3
_geom_angle
C20 Ni1 C1 106.48(8)
C20 Ni1 C10 152.12(8)
C1 Ni1 C10 101.18(8)
C20 Ni1 C19 44.55(9)
C1 Ni1 C19 146.29(8)
C10 Ni1 C19 109.92(8)
C1 N1 C2 111.80(16)
C1 N1 C7 123.77(16)
C2 N1 C7 124.35(16)
C1 N2 C3 111.25(16)
C1 N2 C4 125.29(16)
C3 N2 C4 123.41(16)
C10 N3 C11 111.53(16)
C10 N3 C13 124.50(16)
C11 N3 C13 123.84(16)
C10 N4 C12 111.82(16)
C10 N4 C16 123.55(16)
C12 N4 C16 124.60(16)
N1 C1 N2 103.38(16)
N1 C1 Ni1 127.24(14)
N2 C1 Ni1 129.27(14)
C3 C2 N1 106.64(17)
C3 C2 H2 126.7
N1 C2 H2 126.7
C2 C3 N2 106.94(17)
C2 C3 H3 126.5
N2 C3 H3 126.5
N2 C4 C5 109.68(17)
N2 C4 C6 109.92(17)
C5 C4 C6 111.71(17)
N2 C4 H4 108.5
C5 C4 H4 108.5
C6 C4 H4 108.5
C4 C5 H5A 109.5
C4 C5 H5B 109.5
H5A C5 H5B 109.5
C4 C5 H5C 109.5
H5A C5 H5C 109.5
H5B C5 H5C 109.5
C4 C6 H6A 109.5
C4 C6 H6B 109.5
H6A C6 H6B 109.5
C4 C6 H6C 109.5
H6A C6 H6C 109.5
H6B C6 H6C 109.5
N1 C7 C9 109.65(17)
N1 C7 C8 110.26(17)
C9 C7 C8 113.16(18)
N1 C7 H7 107.9
C9 C7 H7 107.9
C8 C7 H7 107.9
C7 C8 H8A 109.5
C7 C8 H8B 109.5
H8A C8 H8B 109.5
C7 C8 H8C 109.5
H8A C8 H8C 109.5
H8B C8 H8C 109.5
C7 C9 H9A 109.5
C7 C9 H9B 109.5
H9A C9 H9B 109.5
C7 C9 H9C 109.5
H9A C9 H9C 109.5
H9B C9 H9C 109.5
N4 C10 N3 103.28(16)
N4 C10 Ni1 126.33(14)
N3 C10 Ni1 130.19(14)
C12 C11 N3 106.85(17)
C12 C11 H11 126.6
N3 C11 H11 126.6
C11 C12 N4 106.52(18)
C11 C12 H12 126.7
N4 C12 H12 126.7
N3 C13 C14 109.62(16)
N3 C13 C15 110.87(16)
C14 C13 C15 112.13(17)
N3 C13 H13 108.0
C14 C13 H13 108.0
C15 C13 H13 108.0
C13 C14 H14A 109.5
C13 C14 H14B 109.5
H14A C14 H14B 109.5
C13 C14 H14C 109.5
H14A C14 H14C 109.5
H14B C14 H14C 109.5
C13 C15 H15A 109.5
C13 C15 H15B 109.5
H15A C15 H15B 109.5
C13 C15 H15C 109.5
H15A C15 H15C 109.5
H15B C15 H15C 109.5
N4 C16 C18 110.25(17)
N4 C16 C17 110.05(17)
C18 C16 C17 113.07(18)
N4 C16 H16 107.8
C18 C16 H16 107.8
C17 C16 H16 107.8
C16 C17 H17A 109.5
C16 C17 H17B 109.5
H17A C17 H17B 109.5
C16 C17 H17C 109.5
H17A C17 H17C 109.5
H17B C17 H17C 109.5
C16 C18 H18A 109.5
C16 C18 H18B 109.5
H18A C18 H18B 109.5
C16 C18 H18C 109.5
H18A C18 H18C 109.5
H18B C18 H18C 109.5
F1 C19 C28 112.87(16)
F1 C19 C20 113.24(16)
C28 C19 C20 122.05(17)
F1 C19 Ni1 109.04(12)
C28 C19 Ni1 126.50(14)
C20 C19 Ni1 64.95(11)
F2 C20 C21 113.03(17)
F2 C20 C19 118.70(18)
C21 C20 C19 113.42(17)
F2 C20 Ni1 125.98(13)
C21 C20 Ni1 108.72(14)
C19 C20 Ni1 70.50(11)
C22 C21 F3 118.75(19)
C22 C21 C20 124.23(19)
F3 C21 C20 117.01(18)
C21 C22 F4 119.50(19)
C21 C22 C23 122.62(19)
F4 C22 C23 117.86(18)
C24 C23 C28 118.99(18)
C24 C23 C22 123.97(18)
C28 C23 C22 117.03(17)
F5 C24 C25 117.09(18)
F5 C24 C23 121.29(19)
C25 C24 C23 121.60(19)
F6 C25 C24 120.40(19)
F6 C25 C26 119.89(19)
C24 C25 C26 119.71(18)
F7 C26 C27 120.29(19)
F7 C26 C25 119.67(18)
C27 C26 C25 120.04(19)
F8 C27 C26 116.90(18)
F8 C27 C28 120.71(17)
C26 C27 C28 122.37(18)
C27 C28 C23 117.17(17)
C27 C28 C19 124.27(18)
C23 C28 C19 118.56(18)
C30 C29 C34 121.3(2)
C30 C29 H29 119.4
C34 C29 H29 119.4
C31 C30 C29 120.4(2)
C31 C30 H30 119.8
C29 C30 H30 119.8
C32 C31 C30 119.2(3)
C32 C31 H31 120.4
C30 C31 H31 120.4
C31 C32 C33 120.9(3)
C31 C32 H32 119.6
C33 C32 H32 119.6
C32 C33 C34 120.5(2)
C32 C33 H33 119.7
C34 C33 H33 119.7
C29 C34 C33 117.7(2)
C29 C34 C35 121.1(3)
C33 C34 C35 121.3(2)
C34 C35 H35A 109.5
C34 C35 H35B 109.5
H35A C35 H35B 109.5
C34 C35 H35C 109.5
H35A C35 H35C 109.5
H35B C35 H35C 109.5

loop_
_geom_bond_atom_site_label_1
_geom_bond_atom_site_label_2
_geom_bond_distance
Ni1 C20 1.886(2)
Ni1 C1 1.9391(19)
Ni1 C10 1.941(2)
Ni1 C19 1.963(2)
F1 C19 1.411(2)
F2 C20 1.413(2)
F3 C21 1.361(2)
F4 C22 1.363(2)
F5 C24 1.358(2)
F6 C25 1.353(2)
F7 C26 1.354(2)
F8 C27 1.364(2)
N1 C1 1.369(2)
N1 C2 1.394(2)
N1 C7 1.477(2)
N2 C1 1.374(2)
N2 C3 1.398(3)
N2 C4 1.481(3)
N3 C10 1.376(2)
N3 C11 1.390(2)
N3 C13 1.484(2)
N4 C10 1.368(2)
N4 C12 1.394(3)
N4 C16 1.479(2)
C2 C3 1.346(3)
C2 H2 0.9500
C3 H3 0.9500
C4 C5 1.533(3)
C4 C6 1.533(3)
C4 H4 1.0000
C5 H5A 0.9800
C5 H5B 0.9800
C5 H5C 0.9800
C6 H6A 0.9800
C6 H6B 0.9800
C6 H6C 0.9800
C7 C9 1.526(3)
C7 C8 1.532(3)
C7 H7 1.0000
C8 H8A 0.9800
C8 H8B 0.9800
C8 H8C 0.9800
C9 H9A 0.9800
C9 H9B 0.9800
C9 H9C 0.9800
C11 C12 1.352(3)
C11 H11 0.9500
C12 H12 0.9500
C13 C14 1.531(3)
C13 C15 1.539(3)
C13 H13 1.0000
C14 H14A 0.9800
C14 H14B 0.9800
C14 H14C 0.9800
C15 H15A 0.9800
C15 H15B 0.9800
C15 H15C 0.9800
C16 C18 1.527(3)
C16 C17 1.531(3)
C16 H16 1.0000
C17 H17A 0.9800
C17 H17B 0.9800
C17 H17C 0.9800
C18 H18A 0.9800
C18 H18B 0.9800
C18 H18C 0.9800
C19 C28 1.460(3)
C19 C20 1.461(3)
C20 C21 1.448(3)
C21 C22 1.343(3)
C22 C23 1.453(3)
C23 C24 1.405(3)
C23 C28 1.437(3)
C24 C25 1.381(3)
C25 C26 1.386(3)
C26 C27 1.379(3)
C27 C28 1.408(3)
C29 C30 1.388(4)
C29 C34 1.394(3)
C29 H29 0.9500
C30 C31 1.382(4)
C30 H30 0.9500
C31 C32 1.372(4)
C31 H31 0.9500
C32 C33 1.397(4)
C32 H32 0.9500
C33 C34 1.399(4)
C33 H33 0.9500
C34 C35 1.506(3)
C35 H35A 0.9800
C35 H35B 0.9800
C35 H35C 0.9800
